data_4117491
loop_
_publ_author_name
'Ann Christin Jahnke'
'Kevin Pr\"opper'
'Catherine Bronner'
'J\"org Teichgr\"aber'
'Sebastian Dechert'
'Michael John'
'Oliver S. Wenger'
'Franc Meyer'

_publ_contact_author_address
; Institut f\"ur Anorganische Chemie
  Georg August Universit\"at G\"ottingen
  Tammannstra\&se 4
  D-37077 G\"ottingen
  Germany
;
_publ_contact_author_email franc.meyer@chemie.uni-goettingen.de
_publ_contact_author_fax 49(551)393063
_publ_contact_author_name 'Prof. Dr. Franc Meyer'
_publ_contact_author_phone 49(551)393012
_publ_section_title
;
 A New Dimension in Cyclic Coinage Metal Pyrazolates: Decoration with a
 Second Ring of Coinage Metals Supported by Inter-ring Metallophilic
 Interactions
;
_journal_name_full 'Journal of the American Chemical Society'
_journal_page_first 2938
_journal_page_last 2941
_journal_paper_doi 10.1021/ja211549e
_journal_volume 134
_journal_year 2012
_chemical_formula_moiety 'C69 H57 Au3 N6 S6, C4 H8 O'
_chemical_formula_sum 'C73 H65 Au3 N6 O S6'
_chemical_formula_weight 1825.57
_chemical_name_systematic
; 
 ? 
;
_space_group_IT_number 2
_symmetry_cell_setting triclinic
_symmetry_space_group_name_Hall '-P 1'
_symmetry_space_group_name_H-M 'P -1'
_atom_sites_solution_hydrogens geom
_atom_sites_solution_primary direct
_atom_sites_solution_secondary difmap
_audit_creation_method SHELXL-97
_cell_angle_alpha 112.73(3)
_cell_angle_beta 106.90(3)
_cell_angle_gamma 96.19(3)
_cell_formula_units_Z 2
_cell_length_a 11.310(2)
_cell_length_b 18.114(4)
_cell_length_c 18.672(4)
_cell_measurement_reflns_used 9641
_cell_measurement_temperature 100(2)
_cell_measurement_theta_max 68.446
_cell_measurement_theta_min 4.113
_cell_volume 3269.1(17)
_computing_cell_refinement 'SAINT (Bruker 2009)'
_computing_data_collection 'APEX2 (Bruker 2009)'
_computing_data_reduction 'SAINT (Bruker 2009)'
_computing_molecular_graphics 'SHELXTL (Bruker 2009)'
_computing_structure_refinement 'SHELXL-97 (Sheldrick, 2008)'
_computing_structure_solution 'SHELXS-97 (Sheldrick, 2008)'
_diffrn_ambient_temperature 100(2)
_diffrn_detector_area_resol_mean 0
_diffrn_measured_fraction_theta_full 0.971
_diffrn_measured_fraction_theta_max 0.971
_diffrn_measurement_device_type 'Bruker SMART 6000'
_diffrn_measurement_method 'omega scans'
_diffrn_radiation_monochromator 'INCOATEC multilayer optics'
_diffrn_radiation_source 'rotating anode'
_diffrn_radiation_type CuK\a
_diffrn_radiation_wavelength 1.54178
_diffrn_reflns_av_R_equivalents 0.0482
_diffrn_reflns_av_sigmaI/netI 0.0399
_diffrn_reflns_limit_h_max 13
_diffrn_reflns_limit_h_min -12
_diffrn_reflns_limit_k_max 21
_diffrn_reflns_limit_k_min -21
_diffrn_reflns_limit_l_max 22
_diffrn_reflns_limit_l_min -22
_diffrn_reflns_number 53486
_diffrn_reflns_theta_full 66.59
_diffrn_reflns_theta_max 66.59
_diffrn_reflns_theta_min 2.75
_diffrn_standards_decay_% 0
_diffrn_standards_interval_count 0
_diffrn_standards_interval_time 0
_diffrn_standards_number 0
_exptl_absorpt_coefficient_mu 14.589
_exptl_absorpt_correction_T_max 0.7531
_exptl_absorpt_correction_T_min 0.3432
_exptl_absorpt_correction_type multi-scan
_exptl_absorpt_process_details 'SADABS (Sheldrick, 1996)'
_exptl_crystal_colour colorless
_exptl_crystal_density_diffrn 1.855
_exptl_crystal_description block
_exptl_crystal_F_000 1772
_exptl_crystal_size_max 0.20
_exptl_crystal_size_mid 0.10
_exptl_crystal_size_min 0.03
_refine_diff_density_max 6.870
_refine_diff_density_min -1.787
_refine_diff_density_rms 0.319
_refine_ls_extinction_method none
_refine_ls_goodness_of_fit_ref 1.091
_refine_ls_hydrogen_treatment constr
_refine_ls_matrix_type full
_refine_ls_number_parameters 799
_refine_ls_number_reflns 11238
_refine_ls_number_restraints 674
_refine_ls_restrained_S_all 1.073
_refine_ls_R_factor_all 0.0840
_refine_ls_R_factor_gt 0.0749
_refine_ls_shift/su_max 0.000
_refine_ls_shift/su_mean 0.000
_refine_ls_structure_factor_coef Fsqd
_refine_ls_weighting_details 'calc w=1/[\s^2^(Fo^2^)+(0.1197P)^2^+59.4021P] where P=(Fo^2^+2Fc^2^)/3'
_refine_ls_weighting_scheme calc
_refine_ls_wR_factor_gt 0.1955
_refine_ls_wR_factor_ref 0.2067
_reflns_number_gt 9732
_reflns_number_total 11238
_reflns_threshold_expression >2sigma(I)
_cod_data_source_file ja211549e_si_002_7.cif
_cod_data_source_block 2c
_cod_original_cell_volume 3269.1(11)
_cod_database_code 4117491

loop_
_symmetry_equiv_pos_as_xyz
'x, y, z'
'-x, -y, -z'

loop_
_atom_site_label
_atom_site_type_symbol
_atom_site_fract_x
_atom_site_fract_y
_atom_site_fract_z
_atom_site_U_iso_or_equiv
_atom_site_adp_type
_atom_site_occupancy
_atom_site_symmetry_multiplicity
_atom_site_calc_flag
_atom_site_refinement_flags
Au1 Au 0.41273(4) -0.03036(3) 0.05336(3) 0.02965(16) Uani 1 1 d U
S1 S 0.2933(4) -0.2900(2) 0.0033(2) 0.0519(8) Uani 1 1 d U
N1 N 0.3703(9) -0.1308(6) -0.0547(5) 0.0271(14) Uani 1 1 d U
C1 C 0.3765(11) -0.2094(7) -0.0718(7) 0.0310(18) Uani 1 1 d U
Au2 Au 0.27741(4) -0.01989(3) -0.12783(3) 0.03040(16) Uani 1 1 d U
S2 S 0.0471(3) -0.2255(2) -0.29764(18) 0.0423(7) Uani 1 1 d U
N2 N 0.3129(9) -0.1267(6) -0.1278(5) 0.0298(15) Uani 1 1 d U
C2 C 0.4275(12) -0.2317(8) -0.0030(7) 0.038(2) Uani 1 1 d U
H2A H 0.4718 -0.1812 0.0500 0.045 Uiso 1 1 calc R
H2B H 0.4891 -0.2655 -0.0139 0.045 Uiso 1 1 calc R
Au3 Au 0.32045(4) 0.13892(3) 0.05453(3) 0.03107(16) Uani 1 1 d U
S3 S 0.2632(4) 0.1065(2) -0.2982(2) 0.0482(7) Uani 1 1 d U
N3 N 0.2288(9) 0.0844(6) -0.1265(6) 0.0314(16) Uani 1 1 d U
C3 C 0.3631(17) -0.3120(10) 0.0888(10) 0.057(3) Uani 1 1 d U
N4 N 0.2273(10) 0.1402(6) -0.0541(6) 0.0338(17) Uani 1 1 d U
S4 S 0.2646(4) 0.3525(2) 0.0593(2) 0.0524(8) Uani 1 1 d U
C4 C 0.285(2) -0.3760(12) 0.0935(12) 0.075(3) Uani 1 1 d U
H4 H 0.2036 -0.4052 0.0513 0.090 Uiso 1 1 calc R
N5 N 0.4107(9) 0.1371(6) 0.1633(6) 0.0310(16) Uani 1 1 d U
S5 S 0.2263(3) 0.25258(19) 0.2345(2) 0.0395(6) Uani 1 1 d U
C5 C 0.328(2) -0.3957(13) 0.1591(12) 0.076(4) Uani 1 1 d U
H5 H 0.2738 -0.4357 0.1641 0.092 Uiso 1 1 calc R
N6 N 0.4424(9) 0.0666(6) 0.1619(5) 0.0312(16) Uani 1 1 d U
S6 S 0.3829(4) -0.0463(2) 0.2739(2) 0.0550(8) Uani 1 1 d U
C6 C 0.4458(18) -0.3586(11) 0.2157(10) 0.063(3) Uani 1 1 d U
H6 H 0.4758 -0.3743 0.2595 0.076 Uiso 1 1 calc R
C7 C 0.523(2) -0.2987(12) 0.2116(11) 0.071(3) Uani 1 1 d U
H7 H 0.6052 -0.2706 0.2537 0.085 Uiso 1 1 calc R
C8 C 0.4812(18) -0.2790(11) 0.1448(11) 0.067(3) Uani 1 1 d U
H8 H 0.5384 -0.2410 0.1391 0.081 Uiso 1 1 calc R
C9 C 0.3173(10) -0.2581(6) -0.1589(7) 0.0275(17) Uani 1 1 d U
C10 C 0.3058(12) -0.3476(7) -0.2063(7) 0.0349(19) Uani 1 1 d U
C11 C 0.4070(13) -0.3813(8) -0.1852(8) 0.040(2) Uani 1 1 d U
H11 H 0.4839 -0.3471 -0.1403 0.048 Uiso 1 1 calc R
C12 C 0.3968(14) -0.4649(8) -0.2294(8) 0.044(2) Uani 1 1 d U
H12 H 0.4665 -0.4877 -0.2143 0.053 Uiso 1 1 calc R
C13 C 0.2851(15) -0.5154(9) -0.2954(9) 0.051(3) Uani 1 1 d U
H13 H 0.2776 -0.5726 -0.3261 0.061 Uiso 1 1 calc R
C14 C 0.1856(15) -0.4806(9) -0.3155(8) 0.049(3) Uani 1 1 d U
H14 H 0.1089 -0.5147 -0.3607 0.059 Uiso 1 1 calc R
C15 C 0.1935(14) -0.3993(9) -0.2726(8) 0.046(2) Uani 1 1 d U
H15 H 0.1227 -0.3773 -0.2877 0.055 Uiso 1 1 calc R
C16 C 0.2160(11) -0.2174(8) -0.2794(7) 0.0342(18) Uani 1 1 d U
H16A H 0.2281 -0.2694 -0.3176 0.041 Uiso 1 1 calc R
H16B H 0.2518 -0.1717 -0.2896 0.041 Uiso 1 1 calc R
C17 C -0.0086(13) -0.2251(10) -0.3968(8) 0.046(2) Uani 1 1 d U
C18 C 0.0244(17) -0.2744(12) -0.4609(10) 0.065(3) Uani 1 1 d U
H18 H 0.0779 -0.3096 -0.4524 0.078 Uiso 1 1 calc R
C19 C -0.0189(19) -0.2736(13) -0.5367(11) 0.072(3) Uani 1 1 d U
H19 H 0.0104 -0.3047 -0.5791 0.087 Uiso 1 1 calc R
C20 C -0.1048(17) -0.2280(12) -0.5525(10) 0.066(3) Uani 1 1 d U
H20 H -0.1338 -0.2266 -0.6050 0.080 Uiso 1 1 calc R
C21 C -0.1468(17) -0.1854(12) -0.4914(11) 0.069(3) Uani 1 1 d U
H21 H -0.2126 -0.1584 -0.5023 0.082 Uiso 1 1 calc R
C22 C -0.0927(16) -0.1816(12) -0.4125(10) 0.062(3) Uani 1 1 d U
H22 H -0.1161 -0.1471 -0.3685 0.074 Uiso 1 1 calc R
C23 C 0.2821(11) -0.2012(7) -0.1910(6) 0.0288(17) Uani 1 1 d U
C24 C 0.1609(13) 0.1001(7) -0.1906(7) 0.039(2) Uani 1 1 d U
C25 C 0.1450(14) 0.0528(8) -0.2768(7) 0.0407(19) Uani 1 1 d U
H25A H 0.0583 0.0474 -0.3137 0.049 Uiso 1 1 calc R
H25B H 0.1563 -0.0033 -0.2866 0.049 Uiso 1 1 calc R
C26 C 0.2487(15) 0.0437(9) -0.4022(8) 0.048(2) Uani 1 1 d U
C27 C 0.1460(15) -0.0236(10) -0.4598(9) 0.051(2) Uani 1 1 d U
H27 H 0.0805 -0.0413 -0.4434 0.061 Uiso 1 1 calc R
C28 C 0.1405(16) -0.0645(11) -0.5414(9) 0.056(3) Uani 1 1 d U
H28 H 0.0703 -0.1100 -0.5810 0.067 Uiso 1 1 calc R
C29 C 0.2356(17) -0.0396(11) -0.5649(9) 0.057(3) Uani 1 1 d U
H29 H 0.2303 -0.0678 -0.6210 0.068 Uiso 1 1 calc R
C30 C 0.3384(16) 0.0254(10) -0.5086(9) 0.053(3) Uani 1 1 d U
H30 H 0.4040 0.0419 -0.5256 0.064 Uiso 1 1 calc R
C31 C 0.3464(16) 0.0678(10) -0.4255(9) 0.053(2) Uani 1 1 d U
H31 H 0.4179 0.1124 -0.3859 0.063 Uiso 1 1 calc R
C32 C 0.1170(14) 0.1721(8) -0.1547(7) 0.043(2) Uani 1 1 d U
C33 C 0.0427(17) 0.2136(9) -0.1973(8) 0.055(2) Uani 1 1 d U
C34 C -0.0825(18) 0.2073(10) -0.2089(11) 0.071(3) Uani 1 1 d U
H34 H -0.1226 0.1736 -0.1899 0.086 Uiso 1 1 calc R
C35 C -0.153(2) 0.2475(11) -0.2468(12) 0.081(4) Uani 1 1 d U
H35 H -0.2396 0.2446 -0.2510 0.098 Uiso 1 1 calc R
C36 C -0.098(2) 0.2919(11) -0.2783(11) 0.079(3) Uani 1 1 d U
H36 H -0.1497 0.3146 -0.3101 0.094 Uiso 1 1 calc R
C37 C 0.028(2) 0.3047(11) -0.2656(10) 0.071(3) Uani 1 1 d U
H37 H 0.0675 0.3417 -0.2814 0.085 Uiso 1 1 calc R
C38 C 0.099(2) 0.2612(10) -0.2280(9) 0.063(3) Uani 1 1 d U
H38 H 0.1855 0.2642 -0.2236 0.076 Uiso 1 1 calc R
C39 C 0.1383(14) 0.2591(8) 0.0003(7) 0.043(2) Uani 1 1 d U
H39A H 0.1244 0.2370 0.0389 0.052 Uiso 1 1 calc R
H39B H 0.0588 0.2731 -0.0241 0.052 Uiso 1 1 calc R
C40 C 0.2391(19) 0.3987(11) -0.0110(10) 0.062(2) Uani 1 1 d U
C41 C 0.124(2) 0.4201(11) -0.0375(11) 0.069(3) Uani 1 1 d U
H41 H 0.0552 0.4061 -0.0221 0.083 Uiso 1 1 calc R
C42 C 0.113(2) 0.4620(13) -0.0865(12) 0.078(3) Uani 1 1 d U
H42 H 0.0375 0.4797 -0.1022 0.094 Uiso 1 1 calc R
C43 C 0.212(2) 0.4780(13) -0.1128(13) 0.083(3) Uani 1 1 d U
H43 H 0.2019 0.5027 -0.1502 0.099 Uiso 1 1 calc R
C44 C 0.326(2) 0.4582(13) -0.0846(13) 0.080(3) Uani 1 1 d U
H44 H 0.3960 0.4737 -0.0986 0.096 Uiso 1 1 calc R
C45 C 0.338(2) 0.4159(11) -0.0360(11) 0.070(3) Uani 1 1 d U
H45 H 0.4144 0.3989 -0.0200 0.084 Uiso 1 1 calc R
C46 C 0.1615(12) 0.1933(7) -0.0676(7) 0.0334(18) Uani 1 1 d U
C47 C 0.4289(10) 0.1897(7) 0.2413(7) 0.0272(16) Uani 1 1 d U
C48 C 0.3986(11) 0.2697(7) 0.2605(8) 0.0340(18) Uani 1 1 d U
H48A H 0.4255 0.2950 0.2274 0.041 Uiso 1 1 calc R
H48B H 0.4439 0.3074 0.3203 0.041 Uiso 1 1 calc R
C49 C 0.1956(14) 0.3462(8) 0.2373(9) 0.044(2) Uani 1 1 d U
C50 C 0.0718(15) 0.3444(10) 0.1928(9) 0.049(2) Uani 1 1 d U
H50 H 0.0094 0.2931 0.1623 0.059 Uiso 1 1 calc R
C51 C 0.0379(17) 0.4125(10) 0.1914(10) 0.056(3) Uani 1 1 d U
H51 H -0.0463 0.4090 0.1587 0.067 Uiso 1 1 calc R
C52 C 0.1259(17) 0.4874(11) 0.2379(11) 0.062(3) Uani 1 1 d U
H52 H 0.1002 0.5363 0.2406 0.074 Uiso 1 1 calc R
C53 C 0.2526(17) 0.4930(10) 0.2812(11) 0.059(3) Uani 1 1 d U
H53 H 0.3144 0.5445 0.3091 0.070 Uiso 1 1 calc R
C54 C 0.2880(16) 0.4203(9) 0.2830(10) 0.052(3) Uani 1 1 d U
H54 H 0.3723 0.4227 0.3145 0.063 Uiso 1 1 calc R
C55 C 0.4813(11) 0.1532(7) 0.2954(7) 0.0299(13) Uani 1 1 d U
C56 C 0.5108(12) 0.1880(8) 0.3851(7) 0.0357(19) Uani 1 1 d U
C57 C 0.4354(14) 0.2317(9) 0.4230(8) 0.046(2) Uani 1 1 d U
H57 H 0.3619 0.2407 0.3903 0.055 Uiso 1 1 calc R
C58 C 0.4666(16) 0.2626(9) 0.5092(8) 0.052(3) Uani 1 1 d U
H58 H 0.4154 0.2935 0.5349 0.063 Uiso 1 1 calc R
C59 C 0.5689(16) 0.2486(10) 0.5558(9) 0.056(3) Uani 1 1 d U
H59 H 0.5874 0.2680 0.6139 0.067 Uiso 1 1 calc R
C60 C 0.6470(16) 0.2068(9) 0.5206(9) 0.055(3) Uani 1 1 d U
H60 H 0.7221 0.2004 0.5546 0.066 Uiso 1 1 calc R
C61 C 0.6160(14) 0.1742(8) 0.4361(8) 0.045(2) Uani 1 1 d U
H61 H 0.6667 0.1417 0.4114 0.054 Uiso 1 1 calc R
C62 C 0.4858(11) 0.0747(7) 0.2402(7) 0.0299(13) Uani 1 1 d U
C63 C 0.5126(13) 0.0033(8) 0.2552(8) 0.0375(17) Uani 1 1 d U
H63A H 0.5924 0.0217 0.3041 0.045 Uiso 1 1 calc R
H63B H 0.5256 -0.0374 0.2063 0.045 Uiso 1 1 calc R
C64 C 0.2477(15) -0.0367(11) 0.2023(11) 0.057(2) Uani 1 1 d U
C65 C 0.1878(15) 0.0255(11) 0.2347(12) 0.062(3) Uani 1 1 d U
H65 H 0.2180 0.0606 0.2928 0.074 Uiso 1 1 calc R
C66 C 0.0872(15) 0.0345(12) 0.1821(12) 0.064(3) Uani 1 1 d U
H66 H 0.0466 0.0767 0.2039 0.077 Uiso 1 1 calc R
C67 C 0.0400(16) -0.0163(11) 0.0960(12) 0.065(3) Uani 1 1 d U
H67 H -0.0321 -0.0087 0.0606 0.078 Uiso 1 1 calc R
C68 C 0.0979(16) -0.0773(11) 0.0626(12) 0.063(3) Uani 1 1 d U
H68 H 0.0685 -0.1111 0.0043 0.076 Uiso 1 1 calc R
C69 C 0.2012(16) -0.0876(11) 0.1175(11) 0.062(3) Uani 1 1 d U
H69 H 0.2406 -0.1306 0.0962 0.074 Uiso 1 1 calc R
O1_1 O 0.1503(16) 0.5558(10) 0.4913(11) 0.098(4) Uani 1 1 d U
C1_1 C 0.134(2) 0.4692(13) 0.4476(14) 0.081(4) Uani 1 1 d U
H1A_1 H 0.1166 0.4543 0.3879 0.097 Uiso 1 1 calc R
H1B_1 H 0.0601 0.4393 0.4518 0.097 Uiso 1 1 calc R
C2_1 C 0.246(2) 0.4434(14) 0.4802(13) 0.080(4) Uani 1 1 d U
H2A_1 H 0.2667 0.4025 0.4350 0.096 Uiso 1 1 calc R
H2B_1 H 0.2365 0.4202 0.5187 0.096 Uiso 1 1 calc R
C3_1 C 0.353(2) 0.5303(16) 0.5285(17) 0.100(5) Uani 1 1 d U
H3A_1 H 0.4025 0.5398 0.5859 0.120 Uiso 1 1 calc R
H3B_1 H 0.4123 0.5309 0.4987 0.120 Uiso 1 1 calc R
C4_1 C 0.288(2) 0.5878(16) 0.5297(17) 0.100(5) Uani 1 1 d U
H4A_1 H 0.3162 0.6177 0.5005 0.120 Uiso 1 1 calc R
H4B_1 H 0.3100 0.6283 0.5883 0.120 Uiso 1 1 calc R

loop_
_atom_site_aniso_label
_atom_site_aniso_U_11
_atom_site_aniso_U_22
_atom_site_aniso_U_33
_atom_site_aniso_U_23
_atom_site_aniso_U_13
_atom_site_aniso_U_12
Au1 0.0333(3) 0.0404(3) 0.0218(2) 0.0205(2) 0.00842(19) 0.01280(19)
S1 0.053(2) 0.068(2) 0.0448(17) 0.0417(16) 0.0120(14) 0.0064(15)
N1 0.029(4) 0.043(3) 0.020(2) 0.0219(14) 0.010(3) 0.014(3)
C1 0.033(4) 0.042(3) 0.028(3) 0.028(3) 0.007(3) 0.008(3)
Au2 0.0342(3) 0.0434(3) 0.0262(2) 0.0259(2) 0.01151(19) 0.0152(2)
S2 0.0374(16) 0.0709(19) 0.0305(14) 0.0325(14) 0.0117(12) 0.0204(14)
N2 0.032(4) 0.043(2) 0.022(3) 0.024(2) 0.007(3) 0.015(3)
C2 0.044(4) 0.053(5) 0.025(4) 0.029(4) 0.007(4) 0.012(4)
Au3 0.0336(3) 0.0439(3) 0.0251(2) 0.0253(2) 0.00807(19) 0.0137(2)
S3 0.061(2) 0.0566(18) 0.0396(16) 0.0294(14) 0.0205(15) 0.0228(15)
N3 0.041(4) 0.042(3) 0.023(3) 0.027(3) 0.008(3) 0.013(3)
C3 0.071(5) 0.070(5) 0.050(4) 0.047(4) 0.021(4) 0.018(4)
N4 0.044(5) 0.041(4) 0.025(2) 0.025(3) 0.010(3) 0.015(3)
S4 0.065(2) 0.0537(18) 0.0375(16) 0.0253(14) 0.0093(15) 0.0147(15)
C4 0.084(7) 0.082(7) 0.065(6) 0.051(5) 0.018(6) 0.000(6)
N5 0.030(4) 0.044(3) 0.028(2) 0.026(3) 0.006(3) 0.013(3)
S5 0.0348(16) 0.0490(16) 0.0439(16) 0.0287(13) 0.0128(12) 0.0177(12)
C5 0.091(7) 0.082(7) 0.064(6) 0.050(5) 0.021(5) 0.005(6)
N6 0.038(4) 0.043(3) 0.0210(17) 0.0216(15) 0.009(3) 0.018(3)
S6 0.064(2) 0.067(2) 0.060(2) 0.0475(18) 0.0269(17) 0.0251(17)
C6 0.085(7) 0.075(7) 0.051(6) 0.044(5) 0.026(5) 0.025(5)
C7 0.086(7) 0.081(7) 0.057(6) 0.051(5) 0.013(5) 0.015(6)
C8 0.078(6) 0.079(7) 0.056(6) 0.050(5) 0.014(5) 0.007(6)
C9 0.030(4) 0.030(3) 0.030(3) 0.022(3) 0.011(3) 0.006(3)
C10 0.045(4) 0.037(3) 0.031(4) 0.018(3) 0.019(3) 0.015(3)
C11 0.050(5) 0.042(4) 0.038(5) 0.025(4) 0.016(4) 0.017(4)
C12 0.057(6) 0.043(4) 0.043(5) 0.027(4) 0.018(4) 0.022(4)
C13 0.065(6) 0.050(5) 0.039(5) 0.020(4) 0.020(4) 0.017(4)
C14 0.060(6) 0.053(5) 0.031(5) 0.016(4) 0.015(4) 0.014(4)
C15 0.053(5) 0.054(5) 0.028(4) 0.015(4) 0.015(4) 0.013(4)
C16 0.037(2) 0.057(5) 0.024(3) 0.031(4) 0.011(3) 0.016(4)
C17 0.044(5) 0.074(5) 0.037(3) 0.041(4) 0.014(4) 0.021(4)
C18 0.065(6) 0.091(7) 0.044(5) 0.032(5) 0.016(5) 0.035(6)
C19 0.072(7) 0.103(8) 0.046(5) 0.036(5) 0.015(5) 0.038(6)
C20 0.068(7) 0.104(7) 0.042(5) 0.051(5) 0.012(5) 0.030(5)
C21 0.062(7) 0.099(7) 0.054(5) 0.045(5) 0.010(5) 0.041(6)
C22 0.055(6) 0.091(7) 0.049(5) 0.039(5) 0.013(5) 0.036(5)
C23 0.030(4) 0.043(3) 0.022(3) 0.024(2) 0.007(3) 0.015(3)
C24 0.056(5) 0.041(4) 0.016(3) 0.018(3) 0.000(3) 0.014(4)
C25 0.062(5) 0.045(5) 0.022(3) 0.022(3) 0.012(4) 0.020(4)
C26 0.062(5) 0.063(5) 0.035(3) 0.035(3) 0.015(3) 0.033(4)
C27 0.061(6) 0.066(5) 0.042(4) 0.036(4) 0.020(4) 0.029(4)
C28 0.066(6) 0.071(6) 0.043(4) 0.033(5) 0.022(4) 0.029(5)
C29 0.072(6) 0.074(6) 0.042(5) 0.037(5) 0.025(4) 0.032(5)
C30 0.066(6) 0.071(6) 0.046(4) 0.040(4) 0.026(4) 0.034(5)
C31 0.062(6) 0.070(6) 0.043(4) 0.037(4) 0.019(4) 0.034(5)
C32 0.059(5) 0.047(4) 0.027(3) 0.028(3) 0.002(4) 0.024(4)
C33 0.080(5) 0.048(5) 0.036(5) 0.032(4) -0.003(4) 0.026(4)
C34 0.072(5) 0.056(6) 0.062(6) 0.033(5) -0.013(6) 0.007(5)
C35 0.087(7) 0.062(6) 0.063(7) 0.033(5) -0.021(6) 0.010(6)
C36 0.100(7) 0.066(6) 0.049(6) 0.032(5) -0.014(6) 0.025(6)
C37 0.111(7) 0.068(6) 0.041(6) 0.039(5) 0.013(6) 0.034(6)
C38 0.098(7) 0.065(6) 0.038(5) 0.035(4) 0.017(5) 0.034(5)
C39 0.054(5) 0.045(4) 0.027(4) 0.013(3) 0.010(4) 0.025(2)
C40 0.090(6) 0.066(5) 0.043(5) 0.034(4) 0.026(4) 0.028(5)
C41 0.099(7) 0.072(6) 0.059(6) 0.041(5) 0.034(6) 0.039(6)
C42 0.111(8) 0.087(7) 0.065(7) 0.052(5) 0.039(6) 0.046(7)
C43 0.118(8) 0.088(7) 0.071(7) 0.054(6) 0.042(6) 0.039(6)
C44 0.113(8) 0.080(7) 0.069(7) 0.047(5) 0.041(6) 0.034(6)
C45 0.097(7) 0.072(7) 0.056(6) 0.036(5) 0.036(5) 0.029(6)
C46 0.044(5) 0.047(4) 0.026(3) 0.025(3) 0.020(3) 0.024(3)
C47 0.024(4) 0.041(4) 0.028(3) 0.027(3) 0.005(3) 0.018(3)
C48 0.034(2) 0.041(4) 0.037(4) 0.029(4) 0.008(4) 0.019(4)
C49 0.051(4) 0.053(3) 0.048(5) 0.034(4) 0.024(4) 0.025(3)
C50 0.054(5) 0.066(5) 0.052(5) 0.041(5) 0.027(4) 0.032(4)
C51 0.065(6) 0.069(5) 0.060(6) 0.045(5) 0.028(5) 0.034(4)
C52 0.071(6) 0.067(5) 0.066(6) 0.039(5) 0.031(5) 0.034(5)
C53 0.068(6) 0.059(5) 0.062(6) 0.034(5) 0.028(5) 0.026(5)
C54 0.062(6) 0.055(4) 0.054(6) 0.033(4) 0.027(5) 0.019(4)
C55 0.034(3) 0.044(3) 0.026(2) 0.029(2) 0.009(2) 0.021(2)
C56 0.042(4) 0.045(4) 0.026(2) 0.023(3) 0.008(3) 0.016(3)
C57 0.054(6) 0.059(5) 0.030(4) 0.023(4) 0.013(4) 0.026(4)
C58 0.065(6) 0.061(6) 0.030(4) 0.017(4) 0.016(4) 0.025(5)
C59 0.071(6) 0.061(6) 0.032(5) 0.022(4) 0.010(4) 0.020(5)
C60 0.064(6) 0.060(6) 0.032(4) 0.020(4) 0.004(4) 0.019(5)
C61 0.051(6) 0.052(5) 0.033(4) 0.024(4) 0.005(4) 0.024(4)
C62 0.034(3) 0.044(3) 0.026(2) 0.029(2) 0.009(2) 0.021(2)
C63 0.047(4) 0.048(4) 0.035(4) 0.032(4) 0.014(4) 0.028(3)
C64 0.050(5) 0.072(5) 0.066(4) 0.046(4) 0.021(3) 0.015(4)
C65 0.046(6) 0.076(6) 0.074(6) 0.044(5) 0.021(5) 0.014(4)
C66 0.041(6) 0.079(7) 0.079(6) 0.043(5) 0.020(5) 0.014(5)
C67 0.044(6) 0.083(7) 0.077(6) 0.048(5) 0.018(5) 0.009(5)
C68 0.048(6) 0.082(7) 0.071(6) 0.046(5) 0.023(5) 0.006(5)
C69 0.049(6) 0.079(6) 0.067(5) 0.044(5) 0.022(5) 0.005(5)
O1_1 0.091(7) 0.087(6) 0.100(8) 0.023(6) 0.036(6) 0.023(6)
C1_1 0.086(8) 0.086(6) 0.080(8) 0.035(6) 0.042(7) 0.029(6)
C2_1 0.086(8) 0.096(8) 0.071(8) 0.035(7) 0.043(6) 0.032(6)
C3_1 0.092(8) 0.104(8) 0.091(8) 0.033(8) 0.029(8) 0.024(6)
C4_1 0.090(7) 0.097(8) 0.100(9) 0.027(8) 0.039(7) 0.021(6)

loop_
_atom_type_symbol
_atom_type_description
_atom_type_scat_dispersion_real
_atom_type_scat_dispersion_imag
_atom_type_scat_source
C C 0.0181 0.0091 'International Tables Vol C Tables 4.2.6.8 and 6.1.1.4'
H H 0.0000 0.0000 'International Tables Vol C Tables 4.2.6.8 and 6.1.1.4'
N N 0.0311 0.0180 'International Tables Vol C Tables 4.2.6.8 and 6.1.1.4'
S S 0.3331 0.5567 'International Tables Vol C Tables 4.2.6.8 and 6.1.1.4'
Au Au -4.4197 7.2980 'International Tables Vol C Tables 4.2.6.8 and 6.1.1.4'
O O 0.0492 0.0322 'International Tables Vol C Tables 4.2.6.8 and 6.1.1.4'

loop_
_geom_angle_atom_site_label_1
_geom_angle_atom_site_label_2
_geom_angle_atom_site_label_3
_geom_angle
_geom_angle_site_symmetry_1
_geom_angle_site_symmetry_3
N1 Au1 N6 175.6(4) . .
N1 Au1 Au2 103.1(3) . 2_655
N6 Au1 Au2 80.8(3) . 2_655
N1 Au1 Au3 120.2(2) . .
N6 Au1 Au3 59.9(2) . .
Au2 Au1 Au3 106.88(4) 2_655 .
N1 Au1 Au2 60.5(2) . .
N6 Au1 Au2 119.9(2) . .
Au2 Au1 Au2 115.20(3) 2_655 .
Au3 Au1 Au2 60.03(3) . .
C3 S1 C2 104.0(7) . .
C1 N1 N2 108.7(9) . .
C1 N1 Au1 131.8(7) . .
N2 N1 Au1 119.2(7) . .
N1 C1 C9 108.4(9) . .
N1 C1 C2 119.6(10) . .
C9 C1 C2 131.7(11) . .
N3 Au2 N2 175.4(4) . .
N3 Au2 Au1 104.7(3) . 2_655
N2 Au2 Au1 79.3(3) . 2_655
N3 Au2 Au3 60.3(3) . .
N2 Au2 Au3 118.6(3) . .
Au1 Au2 Au3 82.01(5) 2_655 .
N3 Au2 Au1 119.8(3) . .
N2 Au2 Au1 59.6(3) . .
Au1 Au2 Au1 64.80(3) 2_655 .
Au3 Au2 Au1 59.48(3) . .
C17 S2 C16 101.3(6) . .
C23 N2 N1 109.5(8) . .
C23 N2 Au2 129.7(7) . .
N1 N2 Au2 120.6(7) . .
C1 C2 S1 107.3(9) . .
C1 C2 H2A 110.3 . .
S1 C2 H2A 110.3 . .
C1 C2 H2B 110.3 . .
S1 C2 H2B 110.3 . .
H2A C2 H2B 108.5 . .
N5 Au3 N4 179.0(4) . .
N5 Au3 Au1 60.9(3) . .
N4 Au3 Au1 119.2(3) . .
N5 Au3 Au2 121.2(3) . .
N4 Au3 Au2 59.0(3) . .
Au1 Au3 Au2 60.48(3) . .
C26 S3 C25 106.8(7) . .
N4 N3 C24 109.6(9) . .
N4 N3 Au2 117.1(6) . .
C24 N3 Au2 130.3(8) . .
C8 C3 C4 117.4(14) . .
C8 C3 S1 127.1(12) . .
C4 C3 S1 115.4(13) . .
C46 N4 N3 110.0(9) . .
C46 N4 Au3 128.7(8) . .
N3 N4 Au3 121.3(7) . .
C40 S4 C39 101.1(7) . .
C5 C4 C3 120.1(18) . .
C5 C4 H4 120.0 . .
C3 C4 H4 120.0 . .
C47 N5 N6 109.6(8) . .
C47 N5 Au3 130.9(7) . .
N6 N5 Au3 118.5(7) . .
C49 S5 C48 104.0(6) . .
C6 C5 C4 120.2(18) . .
C6 C5 H5 119.9 . .
C4 C5 H5 119.9 . .
C62 N6 N5 108.8(9) . .
C62 N6 Au1 130.5(8) . .
N5 N6 Au1 120.6(7) . .
C64 S6 C63 100.5(6) . .
C5 C6 C7 120.8(16) . .
C5 C6 H6 119.6 . .
C7 C6 H6 119.6 . .
C6 C7 C8 119.4(18) . .
C6 C7 H7 120.3 . .
C8 C7 H7 120.3 . .
C3 C8 C7 121.7(17) . .
C3 C8 H8 119.2 . .
C7 C8 H8 119.2 . .
C1 C9 C23 104.7(9) . .
C1 C9 C10 127.3(10) . .
C23 C9 C10 127.8(10) . .
C11 C10 C15 118.8(12) . .
C11 C10 C9 120.1(11) . .
C15 C10 C9 121.1(11) . .
C10 C11 C12 120.3(13) . .
C10 C11 H11 119.8 . .
C12 C11 H11 119.8 . .
C13 C12 C11 120.3(13) . .
C13 C12 H12 119.8 . .
C11 C12 H12 119.8 . .
C14 C13 C12 118.5(13) . .
C14 C13 H13 120.8 . .
C12 C13 H13 120.8 . .
C15 C14 C13 122.0(14) . .
C15 C14 H14 119.0 . .
C13 C14 H14 119.0 . .
C14 C15 C10 120.1(14) . .
C14 C15 H15 120.0 . .
C10 C15 H15 120.0 . .
C23 C16 S2 108.0(8) . .
C23 C16 H16A 110.1 . .
S2 C16 H16A 110.1 . .
C23 C16 H16B 110.1 . .
S2 C16 H16B 110.1 . .
H16A C16 H16B 108.4 . .
C22 C17 C18 118.3(13) . .
C22 C17 S2 120.3(12) . .
C18 C17 S2 121.1(11) . .
C19 C18 C17 120.6(16) . .
C19 C18 H18 119.7 . .
C17 C18 H18 119.7 . .
C18 C19 C20 120.8(17) . .
C18 C19 H19 119.6 . .
C20 C19 H19 119.6 . .
C21 C20 C19 118.4(14) . .
C21 C20 H20 120.8 . .
C19 C20 H20 120.8 . .
C20 C21 C22 119.5(15) . .
C20 C21 H21 120.3 . .
C22 C21 H21 120.3 . .
C17 C22 C21 122.0(16) . .
C17 C22 H22 119.0 . .
C21 C22 H22 119.0 . .
N2 C23 C9 108.7(9) . .
N2 C23 C16 122.5(10) . .
C9 C23 C16 128.8(10) . .
N3 C24 C32 107.2(10) . .
N3 C24 C25 124.1(11) . .
C32 C24 C25 128.6(10) . .
C24 C25 S3 107.7(10) . .
C24 C25 H25A 110.2 . .
S3 C25 H25A 110.2 . .
C24 C25 H25B 110.2 . .
S3 C25 H25B 110.2 . .
H25A C25 H25B 108.5 . .
C31 C26 C27 120.3(13) . .
C31 C26 S3 115.2(12) . .
C27 C26 S3 124.5(12) . .
C28 C27 C26 119.3(15) . .
C28 C27 H27 120.3 . .
C26 C27 H27 120.3 . .
C29 C28 C27 120.4(16) . .
C29 C28 H28 119.8 . .
C27 C28 H28 119.8 . .
C28 C29 C30 120.8(15) . .
C28 C29 H29 119.6 . .
C30 C29 H29 119.6 . .
C29 C30 C31 119.9(15) . .
C29 C30 H30 120.1 . .
C31 C30 H30 120.1 . .
C26 C31 C30 119.2(16) . .
C26 C31 H31 120.4 . .
C30 C31 H31 120.4 . .
C46 C32 C24 104.3(9) . .
C46 C32 C33 127.9(12) . .
C24 C32 C33 127.8(11) . .
C34 C33 C38 118.0(14) . .
C34 C33 C32 121.4(15) . .
C38 C33 C32 120.6(16) . .
C33 C34 C35 122(2) . .
C33 C34 H34 118.8 . .
C35 C34 H34 118.8 . .
C36 C35 C34 119(2) . .
C36 C35 H35 120.5 . .
C34 C35 H35 120.5 . .
C37 C36 C35 122.0(16) . .
C37 C36 H36 119.0 . .
C35 C36 H36 119.0 . .
C36 C37 C38 117.9(18) . .
C36 C37 H37 121.1 . .
C38 C37 H37 121.1 . .
C33 C38 C37 120.2(19) . .
C33 C38 H38 119.9 . .
C37 C38 H38 119.9 . .
C46 C39 S4 115.0(10) . .
C46 C39 H39A 108.5 . .
S4 C39 H39A 108.5 . .
C46 C39 H39B 108.5 . .
S4 C39 H39B 108.5 . .
H39A C39 H39B 107.5 . .
C45 C40 C41 120.7(16) . .
C45 C40 S4 117.9(14) . .
C41 C40 S4 121.3(14) . .
C42 C41 C40 119(2) . .
C42 C41 H41 120.4 . .
C40 C41 H41 120.4 . .
C41 C42 C43 120(2) . .
C41 C42 H42 120.1 . .
C43 C42 H42 120.1 . .
C44 C43 C42 120.1(18) . .
C44 C43 H43 119.9 . .
C42 C43 H43 119.9 . .
C43 C44 C45 120(2) . .
C43 C44 H44 119.8 . .
C45 C44 H44 119.8 . .
C44 C45 C40 119(2) . .
C44 C45 H45 120.3 . .
C40 C45 H45 120.3 . .
N4 C46 C32 108.9(10) . .
N4 C46 C39 121.9(10) . .
C32 C46 C39 129.1(11) . .
N5 C47 C55 108.5(9) . .
N5 C47 C48 121.2(9) . .
C55 C47 C48 130.3(10) . .
C47 C48 S5 107.7(8) . .
C47 C48 H48A 110.2 . .
S5 C48 H48A 110.2 . .
C47 C48 H48B 110.2 . .
S5 C48 H48B 110.2 . .
H48A C48 H48B 108.5 . .
C54 C49 C50 120.1(13) . .
C54 C49 S5 122.5(11) . .
C50 C49 S5 117.4(11) . .
C51 C50 C49 122.2(16) . .
C51 C50 H50 118.9 . .
C49 C50 H50 118.9 . .
C50 C51 C52 119.3(16) . .
C50 C51 H51 120.4 . .
C52 C51 H51 120.4 . .
C51 C52 C53 121.2(15) . .
C51 C52 H52 119.4 . .
C53 C52 H52 119.4 . .
C52 C53 C54 119.1(16) . .
C52 C53 H53 120.4 . .
C54 C53 H53 120.4 . .
C49 C54 C53 117.8(15) . .
C49 C54 H54 121.1 . .
C53 C54 H54 121.1 . .
C62 C55 C47 103.6(9) . .
C62 C55 C56 129.5(9) . .
C47 C55 C56 126.7(10) . .
C57 C56 C61 117.3(11) . .
C57 C56 C55 122.7(11) . .
C61 C56 C55 119.9(11) . .
C56 C57 C58 120.5(13) . .
C56 C57 H57 119.7 . .
C58 C57 H57 119.7 . .
C59 C58 C57 120.2(14) . .
C59 C58 H58 119.9 . .
C57 C58 H58 119.9 . .
C58 C59 C60 120.9(13) . .
C58 C59 H59 119.5 . .
C60 C59 H59 119.5 . .
C61 C60 C59 119.6(14) . .
C61 C60 H60 120.2 . .
C59 C60 H60 120.2 . .
C60 C61 C56 121.3(13) . .
C60 C61 H61 119.4 . .
C56 C61 H61 119.4 . .
N6 C62 C55 109.4(9) . .
N6 C62 C63 119.7(10) . .
C55 C62 C63 130.3(10) . .
C62 C63 S6 111.9(9) . .
C62 C63 H63A 109.2 . .
S6 C63 H63A 109.2 . .
C62 C63 H63B 109.2 . .
S6 C63 H63B 109.2 . .
H63A C63 H63B 107.9 . .
C69 C64 C65 119.5(16) . .
C69 C64 S6 122.7(14) . .
C65 C64 S6 117.7(13) . .
C66 C65 C64 118.8(18) . .
C66 C65 H65 120.6 . .
C64 C65 H65 120.6 . .
C65 C66 C67 122.1(18) . .
C65 C66 H66 119.0 . .
C67 C66 H66 119.0 . .
C68 C67 C66 120.2(17) . .
C68 C67 H67 119.9 . .
C66 C67 H67 119.9 . .
C67 C68 C69 117.7(18) . .
C67 C68 H68 121.2 . .
C69 C68 H68 121.2 . .
C64 C69 C68 121.6(18) . .
C64 C69 H69 119.2 . .
C68 C69 H69 119.2 . .
C1_1 O1_1 C4_1 103.2(17) . .
O1_1 C1_1 C2_1 111.9(19) . .
O1_1 C1_1 H1A_1 109.2 . .
C2_1 C1_1 H1A_1 109.2 . .
O1_1 C1_1 H1B_1 109.2 . .
C2_1 C1_1 H1B_1 109.2 . .
H1A_1 C1_1 H1B_1 107.9 . .
C1_1 C2_1 C3_1 100.7(19) . .
C1_1 C2_1 H2A_1 111.6 . .
C3_1 C2_1 H2A_1 111.6 . .
C1_1 C2_1 H2B_1 111.6 . .
C3_1 C2_1 H2B_1 111.6 . .
H2A_1 C2_1 H2B_1 109.4 . .
C4_1 C3_1 C2_1 105(2) . .
C4_1 C3_1 H3A_1 110.6 . .
C2_1 C3_1 H3A_1 110.6 . .
C4_1 C3_1 H3B_1 110.6 . .
C2_1 C3_1 H3B_1 110.6 . .
H3A_1 C3_1 H3B_1 108.8 . .
C3_1 C4_1 O1_1 114(2) . .
C3_1 C4_1 H4A_1 108.6 . .
O1_1 C4_1 H4A_1 108.6 . .
C3_1 C4_1 H4B_1 108.6 . .
O1_1 C4_1 H4B_1 108.6 . .
H4A_1 C4_1 H4B_1 107.6 . .

loop_
_geom_bond_atom_site_label_1
_geom_bond_atom_site_label_2
_geom_bond_distance
_geom_bond_site_symmetry_2
Au1 N1 2.006(9) .
Au1 N6 2.008(9) .
Au1 Au2 3.2472(13) 2_655
Au1 Au3 3.3383(10) .
Au1 Au2 3.3723(11) .
S1 C3 1.776(14) .
S1 C2 1.814(13) .
N1 C1 1.348(15) .
N1 N2 1.365(12) .
C1 C9 1.414(16) .
C1 C2 1.472(14) .
Au2 N3 2.016(9) .
Au2 N2 2.018(9) .
Au2 Au1 3.2471(13) 2_655
Au2 Au3 3.3572(17) .
S2 C17 1.777(12) .
S2 C16 1.819(12) .
N2 C23 1.328(15) .
C2 H2A 0.9900 .
C2 H2B 0.9900 .
Au3 N5 2.005(8) .
Au3 N4 2.005(9) .
S3 C26 1.777(14) .
S3 C25 1.797(14) .
N3 N4 1.346(14) .
N3 C24 1.371(13) .
C3 C8 1.33(2) .
C3 C4 1.43(2) .
N4 C46 1.333(15) .
S4 C40 1.784(15) .
S4 C39 1.800(15) .
C4 C5 1.37(2) .
C4 H4 0.9500 .
N5 C47 1.335(15) .
N5 N6 1.357(13) .
S5 C49 1.752(13) .
S5 C48 1.826(12) .
C5 C6 1.33(3) .
C5 H5 0.9500 .
N6 C62 1.342(13) .
S6 C64 1.791(16) .
S6 C63 1.827(14) .
C6 C7 1.36(3) .
C6 H6 0.9500 .
C7 C8 1.39(2) .
C7 H7 0.9500 .
C8 H8 0.9500 .
C9 C23 1.416(14) .
C9 C10 1.487(15) .
C10 C11 1.383(18) .
C10 C15 1.398(19) .
C11 C12 1.389(18) .
C11 H11 0.9500 .
C12 C13 1.39(2) .
C12 H12 0.9500 .
C13 C14 1.38(2) .
C13 H13 0.9500 .
C14 C15 1.36(2) .
C14 H14 0.9500 .
C15 H15 0.9500 .
C16 C23 1.494(14) .
C16 H16A 0.9900 .
C16 H16B 0.9900 .
C17 C22 1.34(2) .
C17 C18 1.37(2) .
C18 C19 1.36(2) .
C18 H18 0.9500 .
C19 C20 1.38(2) .
C19 H19 0.9500 .
C20 C21 1.36(2) .
C20 H20 0.9500 .
C21 C22 1.39(2) .
C21 H21 0.9500 .
C22 H22 0.9500 .
C24 C32 1.433(18) .
C24 C25 1.446(16) .
C25 H25A 0.9900 .
C25 H25B 0.9900 .
C26 C31 1.39(2) .
C26 C27 1.39(2) .
C27 C28 1.39(2) .
C27 H27 0.9500 .
C28 C29 1.37(2) .
C28 H28 0.9500 .
C29 C30 1.37(2) .
C29 H29 0.9500 .
C30 C31 1.41(2) .
C30 H30 0.9500 .
C31 H31 0.9500 .
C32 C46 1.430(16) .
C32 C33 1.453(15) .
C33 C34 1.35(3) .
C33 C38 1.40(2) .
C34 C35 1.37(2) .
C34 H34 0.9500 .
C35 C36 1.36(3) .
C35 H35 0.9500 .
C36 C37 1.36(3) .
C36 H36 0.9500 .
C37 C38 1.41(2) .
C37 H37 0.9500 .
C38 H38 0.9500 .
C39 C46 1.480(16) .
C39 H39A 0.9900 .
C39 H39B 0.9900 .
C40 C45 1.39(3) .
C40 C41 1.40(3) .
C41 C42 1.38(3) .
C41 H41 0.9500 .
C42 C43 1.40(3) .
C42 H42 0.9500 .
C43 C44 1.38(3) .
C43 H43 0.9500 .
C44 C45 1.38(3) .
C44 H44 0.9500 .
C45 H45 0.9500 .
C47 C55 1.436(13) .
C47 C48 1.458(15) .
C48 H48A 0.9900 .
C48 H48B 0.9900 .
C49 C54 1.38(2) .
C49 C50 1.40(2) .
C50 C51 1.34(2) .
C50 H50 0.9500 .
C51 C52 1.37(2) .
C51 H51 0.9500 .
C52 C53 1.40(2) .
C52 H52 0.9500 .
C53 C54 1.43(2) .
C53 H53 0.9500 .
C54 H54 0.9500 .
C55 C62 1.413(16) .
C55 C56 1.457(15) .
C56 C57 1.386(18) .
C56 C61 1.405(17) .
C57 C58 1.399(18) .
C57 H57 0.9500 .
C58 C59 1.34(2) .
C58 H58 0.9500 .
C59 C60 1.37(2) .
C59 H59 0.9500 .
C60 C61 1.370(19) .
C60 H60 0.9500 .
C61 H61 0.9500 .
C62 C63 1.469(14) .
C63 H63A 0.9900 .
C63 H63B 0.9900 .
C64 C69 1.38(2) .
C64 C65 1.40(2) .
C65 C66 1.34(2) .
C65 H65 0.9500 .
C66 C67 1.40(3) .
C66 H66 0.9500 .
C67 C68 1.38(3) .
C67 H67 0.9500 .
C68 C69 1.40(2) .
C68 H68 0.9500 .
C69 H69 0.9500 .
O1_1 C1_1 1.42(3) .
O1_1 C4_1 1.45(3) .
C1_1 C2_1 1.45(3) .
C1_1 H1A_1 0.9900 .
C1_1 H1B_1 0.9900 .
C2_1 C3_1 1.61(3) .
C2_1 H2A_1 0.9900 .
C2_1 H2B_1 0.9900 .
C3_1 C4_1 1.33(3) .
C3_1 H3A_1 0.9900 .
C3_1 H3B_1 0.9900 .
C4_1 H4A_1 0.9900 .
C4_1 H4B_1 0.9900 .

loop_
_geom_torsion_atom_site_label_1
_geom_torsion_atom_site_label_2
_geom_torsion_atom_site_label_3
_geom_torsion_atom_site_label_4
_geom_torsion
_geom_torsion_site_symmetry_1
_geom_torsion_site_symmetry_4
N6 Au1 N1 C1 -77(5) . .
Au2 Au1 N1 C1 74.1(10) 2_655 .
Au3 Au1 N1 C1 -167.2(9) . .
Au2 Au1 N1 C1 -174.1(11) . .
N6 Au1 N1 N2 96(5) . .
Au2 Au1 N1 N2 -113.3(7) 2_655 .
Au3 Au1 N1 N2 5.4(9) . .
Au2 Au1 N1 N2 -1.5(7) . .
N2 N1 C1 C9 -1.9(13) . .
Au1 N1 C1 C9 171.3(8) . .
N2 N1 C1 C2 -176.3(10) . .
Au1 N1 C1 C2 -3.1(17) . .
N1 Au1 Au2 N3 175.7(4) . .
N6 Au1 Au2 N3 0.8(5) . .
Au2 Au1 Au2 N3 -93.1(3) 2_655 .
Au3 Au1 Au2 N3 2.6(3) . .
N1 Au1 Au2 N2 1.0(4) . .
N6 Au1 Au2 N2 -173.9(5) . .
Au2 Au1 Au2 N2 92.2(3) 2_655 .
Au3 Au1 Au2 N2 -172.1(3) . .
N1 Au1 Au2 Au1 -91.2(3) . 2_655
N6 Au1 Au2 Au1 93.9(3) . 2_655
Au2 Au1 Au2 Au1 0.0 2_655 2_655
Au3 Au1 Au2 Au1 95.69(4) . 2_655
N1 Au1 Au2 Au3 173.1(3) . .
N6 Au1 Au2 Au3 -1.8(3) . .
Au2 Au1 Au2 Au3 -95.69(4) 2_655 .
C1 N1 N2 C23 0.2(12) . .
Au1 N1 N2 C23 -174.0(7) . .
C1 N1 N2 Au2 176.7(7) . .
Au1 N1 N2 Au2 2.5(11) . .
N3 Au2 N2 C23 91(5) . .
Au1 Au2 N2 C23 -118.9(10) 2_655 .
Au3 Au2 N2 C23 166.4(9) . .
Au1 Au2 N2 C23 174.2(11) . .
N3 Au2 N2 N1 -85(5) . .
Au1 Au2 N2 N1 65.4(8) 2_655 .
Au3 Au2 N2 N1 -9.3(9) . .
Au1 Au2 N2 N1 -1.5(7) . .
N1 C1 C2 S1 106.3(11) . .
C9 C1 C2 S1 -66.6(16) . .
C3 S1 C2 C1 -178.7(10) . .
N1 Au1 Au3 N5 176.9(4) . .
N6 Au1 Au3 N5 2.0(5) . .
Au2 Au1 Au3 N5 -66.3(3) 2_655 .
Au2 Au1 Au3 N5 -176.1(3) . .
N1 Au1 Au3 N4 -2.0(5) . .
N6 Au1 Au3 N4 -176.9(5) . .
Au2 Au1 Au3 N4 114.8(3) 2_655 .
Au2 Au1 Au3 N4 5.0(3) . .
N1 Au1 Au3 Au2 -6.9(3) . .
N6 Au1 Au3 Au2 178.2(3) . .
Au2 Au1 Au3 Au2 109.80(4) 2_655 .
N3 Au2 Au3 N5 -173.4(5) . .
N2 Au2 Au3 N5 11.7(5) . .
Au1 Au2 Au3 N5 -61.4(3) 2_655 .
Au1 Au2 Au3 N5 3.9(3) . .
N3 Au2 Au3 N4 7.7(5) . .
N2 Au2 Au3 N4 -167.2(5) . .
Au1 Au2 Au3 N4 119.7(4) 2_655 .
Au1 Au2 Au3 N4 -174.9(4) . .
N3 Au2 Au3 Au1 -177.4(3) . .
N2 Au2 Au3 Au1 7.8(3) . .
Au1 Au2 Au3 Au1 -65.39(3) 2_655 .
N2 Au2 N3 N4 67(5) . .
Au1 Au2 N3 N4 -82.7(8) 2_655 .
Au3 Au2 N3 N4 -11.1(7) . .
Au1 Au2 N3 N4 -13.7(9) . .
N2 Au2 N3 C24 -91(5) . .
Au1 Au2 N3 C24 119.2(11) 2_655 .
Au3 Au2 N3 C24 -169.2(13) . .
Au1 Au2 N3 C24 -171.8(10) . .
C2 S1 C3 C8 12(2) . .
C2 S1 C3 C4 -163.4(15) . .
C24 N3 N4 C46 -0.6(14) . .
Au2 N3 N4 C46 -163.0(8) . .
C24 N3 N4 Au3 -178.5(9) . .
Au2 N3 N4 Au3 19.1(11) . .
N5 Au3 N4 C46 69(24) . .
Au1 Au3 N4 C46 165.7(10) . .
Au2 Au3 N4 C46 170.7(12) . .
N5 Au3 N4 N3 -113(23) . .
Au1 Au3 N4 N3 -16.8(10) . .
Au2 Au3 N4 N3 -11.8(7) . .
C8 C3 C4 C5 7(3) . .
S1 C3 C4 C5 -177.4(18) . .
N4 Au3 N5 C47 -73(24) . .
Au1 Au3 N5 C47 -170.1(11) . .
Au2 Au3 N5 C47 -174.0(9) . .
N4 Au3 N5 N6 94(23) . .
Au1 Au3 N5 N6 -3.0(7) . .
Au2 Au3 N5 N6 -6.9(9) . .
C3 C4 C5 C6 -4(3) . .
C47 N5 N6 C62 -2.1(13) . .
Au3 N5 N6 C62 -171.8(8) . .
C47 N5 N6 Au1 174.7(7) . .
Au3 N5 N6 Au1 5.0(12) . .
N1 Au1 N6 C62 80(5) . .
Au2 Au1 N6 C62 -71.3(11) 2_655 .
Au3 Au1 N6 C62 173.0(12) . .
Au2 Au1 N6 C62 174.8(10) . .
N1 Au1 N6 N5 -96(5) . .
Au2 Au1 N6 N5 112.7(9) 2_655 .
Au3 Au1 N6 N5 -3.0(7) . .
Au2 Au1 N6 N5 -1.2(10) . .
C4 C5 C6 C7 3(3) . .
C5 C6 C7 C8 -3(3) . .
C4 C3 C8 C7 -7(3) . .
S1 C3 C8 C7 177.1(16) . .
C6 C7 C8 C3 6(3) . .
N1 C1 C9 C23 2.7(13) . .
C2 C1 C9 C23 176.2(13) . .
N1 C1 C9 C10 177.7(11) . .
C2 C1 C9 C10 -9(2) . .
C1 C9 C10 C11 -40.1(18) . .
C23 C9 C10 C11 133.7(13) . .
C1 C9 C10 C15 139.9(13) . .
C23 C9 C10 C15 -46.3(18) . .
C15 C10 C11 C12 0.0(19) . .
C9 C10 C11 C12 -179.9(11) . .
C10 C11 C12 C13 0(2) . .
C11 C12 C13 C14 0(2) . .
C12 C13 C14 C15 0(2) . .
C13 C14 C15 C10 1(2) . .
C11 C10 C15 C14 -0.6(19) . .
C9 C10 C15 C14 179.4(12) . .
C17 S2 C16 C23 169.7(9) . .
C16 S2 C17 C22 -138.3(14) . .
C16 S2 C17 C18 47.4(16) . .
C22 C17 C18 C19 6(3) . .
S2 C17 C18 C19 -180.0(16) . .
C17 C18 C19 C20 -5(3) . .
C18 C19 C20 C21 -1(3) . .
C19 C20 C21 C22 7(3) . .
C18 C17 C22 C21 0(3) . .
S2 C17 C22 C21 -174.3(15) . .
C20 C21 C22 C17 -6(3) . .
N1 N2 C23 C9 1.5(13) . .
Au2 N2 C23 C9 -174.5(8) . .
N1 N2 C23 C16 179.1(10) . .
Au2 N2 C23 C16 3.1(17) . .
C1 C9 C23 N2 -2.6(13) . .
C10 C9 C23 N2 -177.5(11) . .
C1 C9 C23 C16 180.0(12) . .
C10 C9 C23 C16 5(2) . .
S2 C16 C23 N2 -79.6(13) . .
S2 C16 C23 C9 97.6(13) . .
N4 N3 C24 C32 1.4(15) . .
Au2 N3 C24 C32 160.8(9) . .
N4 N3 C24 C25 178.9(12) . .
Au2 N3 C24 C25 -22(2) . .
N3 C24 C25 S3 -96.5(13) . .
C32 C24 C25 S3 80.4(17) . .
C26 S3 C25 C24 176.2(9) . .
C25 S3 C26 C31 -169.3(10) . .
C25 S3 C26 C27 13.3(13) . .
C31 C26 C27 C28 -2(2) . .
S3 C26 C27 C28 175.2(11) . .
C26 C27 C28 C29 1(2) . .
C27 C28 C29 C30 1(2) . .
C28 C29 C30 C31 0(2) . .
C27 C26 C31 C30 2.2(19) . .
S3 C26 C31 C30 -175.4(10) . .
C29 C30 C31 C26 -1(2) . .
N3 C24 C32 C46 -1.7(15) . .
C25 C24 C32 C46 -179.0(14) . .
N3 C24 C32 C33 179.0(15) . .
C25 C24 C32 C33 2(3) . .
C46 C32 C33 C34 -73(2) . .
C24 C32 C33 C34 106(2) . .
C46 C32 C33 C38 107.2(19) . .
C24 C32 C33 C38 -74(2) . .
C38 C33 C34 C35 -2(3) . .
C32 C33 C34 C35 178.2(16) . .
C33 C34 C35 C36 4(3) . .
C34 C35 C36 C37 -7(3) . .
C35 C36 C37 C38 9(3) . .
C34 C33 C38 C37 3(2) . .
C32 C33 C38 C37 -176.8(14) . .
C36 C37 C38 C33 -7(2) . .
C40 S4 C39 C46 76.5(11) . .
C39 S4 C40 C45 -122.0(14) . .
C39 S4 C40 C41 60.7(16) . .
C45 C40 C41 C42 -3(3) . .
S4 C40 C41 C42 174.7(15) . .
C40 C41 C42 C43 4(3) . .
C41 C42 C43 C44 -5(3) . .
C42 C43 C44 C45 6(3) . .
C43 C44 C45 C40 -4(3) . .
C41 C40 C45 C44 3(3) . .
S4 C40 C45 C44 -174.4(15) . .
N3 N4 C46 C32 -0.5(15) . .
Au3 N4 C46 C32 177.2(9) . .
N3 N4 C46 C39 176.8(12) . .
Au3 N4 C46 C39 -5.4(19) . .
C24 C32 C46 N4 1.4(16) . .
C33 C32 C46 N4 -179.3(15) . .
C24 C32 C46 C39 -175.8(14) . .
C33 C32 C46 C39 4(3) . .
S4 C39 C46 N4 84.9(14) . .
S4 C39 C46 C32 -98.3(15) . .
N6 N5 C47 C55 2.7(13) . .
Au3 N5 C47 C55 170.7(8) . .
N6 N5 C47 C48 -178.2(10) . .
Au3 N5 C47 C48 -10.1(17) . .
N5 C47 C48 S5 79.2(12) . .
C55 C47 C48 S5 -101.9(13) . .
C49 S5 C48 C47 -167.4(8) . .
C48 S5 C49 C54 -23.7(13) . .
C48 S5 C49 C50 157.8(11) . .
C54 C49 C50 C51 1(2) . .
S5 C49 C50 C51 179.3(12) . .
C49 C50 C51 C52 -3(2) . .
C50 C51 C52 C53 5(3) . .
C51 C52 C53 C54 -6(3) . .
C50 C49 C54 C53 -1(2) . .
S5 C49 C54 C53 -179.7(11) . .
C52 C53 C54 C49 4(2) . .
N5 C47 C55 C62 -2.2(13) . .
C48 C47 C55 C62 178.8(12) . .
N5 C47 C55 C56 -177.3(11) . .
C48 C47 C55 C56 4(2) . .
C62 C55 C56 C57 -136.4(14) . .
C47 C55 C56 C57 37(2) . .
C62 C55 C56 C61 40(2) . .
C47 C55 C56 C61 -145.7(13) . .
C61 C56 C57 C58 2(2) . .
C55 C56 C57 C58 178.8(14) . .
C56 C57 C58 C59 -1(2) . .
C57 C58 C59 C60 2(3) . .
C58 C59 C60 C61 -4(3) . .
C59 C60 C61 C56 5(2) . .
C57 C56 C61 C60 -4(2) . .
C55 C56 C61 C60 179.4(14) . .
N5 N6 C62 C55 0.6(14) . .
Au1 N6 C62 C55 -175.7(8) . .
N5 N6 C62 C63 172.9(11) . .
Au1 N6 C62 C63 -3.5(18) . .
C47 C55 C62 N6 0.9(13) . .
C56 C55 C62 N6 175.9(12) . .
C47 C55 C62 C63 -170.2(13) . .
C56 C55 C62 C63 5(2) . .
N6 C62 C63 S6 -99.9(12) . .
C55 C62 C63 S6 70.5(16) . .
C64 S6 C63 C62 37.4(11) . .
C63 S6 C64 C69 77.7(14) . .
C63 S6 C64 C65 -102.2(13) . .
C69 C64 C65 C66 -1(2) . .
S6 C64 C65 C66 179.3(13) . .
C64 C65 C66 C67 0(3) . .
C65 C66 C67 C68 -1(3) . .
C66 C67 C68 C69 2(2) . .
C65 C64 C69 C68 2(2) . .
S6 C64 C69 C68 -178.1(12) . .
C67 C68 C69 C64 -2(2) . .
C4_1 O1_1 C1_1 C2_1 21(2) . .
O1_1 C1_1 C2_1 C3_1 -20(2) . .
C1_1 C2_1 C3_1 C4_1 11(3) . .
C2_1 C3_1 C4_1 O1_1 2(3) . .
C1_1 O1_1 C4_1 C3_1 -13(3) . .
